data_7124082
loop_
_publ_author_name
'Yang, Jing'
'Sun, Lili'
'Hao, Liang'
'Yang, Gang-Gang'
'Zou, Zhi-Cong'
'Cao, Qian'
'Ji, Liang-Nian'
'Mao, Zong-Wan'

_publ_section_title
;
 A halogen ion-selective phosphorescence turn-on probe based on induction
 of Pt--Pt interactions
;
_journal_name_full 'Chemical Communications'
_journal_paper_doi 10.1039/C9CC05093K
_journal_year 2019
_chemical_formula_moiety 'C17 H16 N5 Pt, C F3 O3 S'
_chemical_formula_sum 'C18 H16 F3 N5 O3 Pt S'
_chemical_formula_weight 634.51
_space_group_crystal_system monoclinic
_space_group_IT_number 15
_space_group_name_Hall '-C 2yc'
_space_group_name_H-M_alt 'C 1 2/c 1'
_symmetry_space_group_name_Hall '-C 2yc'
_symmetry_space_group_name_H-M 'C 1 2/c 1'
_atom_sites_solution_hydrogens geom
_audit_creation_date 2019-08-16
_audit_creation_method
;
Olex2 1.2
(compiled 2018.05.29 svn.r3508 for OlexSys, GUI svn.r5506)
;
_audit_update_record
;
2019-08-21 deposited with the CCDC.    2019-08-22 downloaded from the CCDC.
;
_cell_angle_alpha 90
_cell_angle_beta 92.9640(10)
_cell_angle_gamma 90
_cell_formula_units_Z 8
_cell_length_a 17.1449(7)
_cell_length_b 9.2946(3)
_cell_length_c 26.3630(10)
_cell_measurement_reflns_used 9622
_cell_measurement_temperature 120(2)
_cell_measurement_theta_max 28.31
_cell_measurement_theta_min 2.38
_cell_volume 4195.5(3)
_computing_cell_refinement 'SAINT v8.37A (Bruker, 2015)'
_computing_data_reduction 'SAINT v8.37A (Bruker, 2015)'
_computing_molecular_graphics 'Olex2 (Dolomanov et al., 2009)'
_computing_publication_material 'Olex2 (Dolomanov et al., 2009)'
_computing_structure_refinement 'ShelXL (Sheldrick, 2015)'
_diffrn_ambient_temperature 120.0
_diffrn_measured_fraction_theta_full 0.997
_diffrn_measured_fraction_theta_max 0.992
_diffrn_measurement_device_type 'Bruker APEX-II CCD'
_diffrn_measurement_method '\f and \w scans'
_diffrn_radiation_type MoK\a
_diffrn_radiation_wavelength 0.71073
_diffrn_reflns_av_R_equivalents 0.0478
_diffrn_reflns_av_unetI/netI 0.0448
_diffrn_reflns_Laue_measured_fraction_full 0.997
_diffrn_reflns_Laue_measured_fraction_max 0.992
_diffrn_reflns_limit_h_max 22
_diffrn_reflns_limit_h_min -22
_diffrn_reflns_limit_k_max 9
_diffrn_reflns_limit_k_min -12
_diffrn_reflns_limit_l_max 35
_diffrn_reflns_limit_l_min -35
_diffrn_reflns_number 18878
_diffrn_reflns_point_group_measured_fraction_full 0.997
_diffrn_reflns_point_group_measured_fraction_max 0.992
_diffrn_reflns_theta_full 25.242
_diffrn_reflns_theta_max 28.349
_diffrn_reflns_theta_min 2.379
_diffrn_standards_number 0
_exptl_absorpt_coefficient_mu 6.845
_exptl_absorpt_correction_T_max 0.7457
_exptl_absorpt_correction_T_min 0.5021
_exptl_absorpt_correction_type multi-scan
_exptl_absorpt_process_details
;
SADABS-2014/5 (Bruker,2014/5) was used for absorption correction.
wR2(int) was 0.1211 before and 0.0577 after correction.
The Ratio of minimum to maximum transmission is 0.6733.
The \l/2 correction factor is Not present.
;
_exptl_crystal_colour yellow
_exptl_crystal_colour_primary yellow
_exptl_crystal_density_diffrn 2.009
_exptl_crystal_description BAR
_exptl_crystal_F_000 2432
_exptl_crystal_size_max 0.149
_exptl_crystal_size_mid 0.086
_exptl_crystal_size_min 0.057
_refine_diff_density_max 1.284
_refine_diff_density_min -1.240
_refine_diff_density_rms 0.150
_refine_ls_extinction_method none
_refine_ls_goodness_of_fit_ref 1.043
_refine_ls_hydrogen_treatment constr
_refine_ls_matrix_type full
_refine_ls_number_parameters 280
_refine_ls_number_reflns 5181
_refine_ls_number_restraints 24
_refine_ls_restrained_S_all 1.041
_refine_ls_R_factor_all 0.0348
_refine_ls_R_factor_gt 0.0271
_refine_ls_shift/su_max 0.001
_refine_ls_shift/su_mean 0.000
_refine_ls_structure_factor_coef Fsqd
_refine_ls_weighting_details 'w=1/[\s^2^(Fo^2^)+(0.0200P)^2^+19.4790P] where P=(Fo^2^+2Fc^2^)/3'
_refine_ls_weighting_scheme calc
_refine_ls_wR_factor_gt 0.0628
_refine_ls_wR_factor_ref 0.0651
_reflns_Friedel_coverage 0.000
_reflns_number_gt 4594
_reflns_number_total 5181
_reflns_threshold_expression 'I > 2\s(I)'
_cod_data_source_file c9cc05093k2.cif
_cod_data_source_block pt2-otf_lt
_cod_database_code 7124082
_shelx_shelxl_version_number 2014/7
_shelx_space_group_comment
;
The symmetry employed for this shelxl refinement is uniquely defined
by the following loop, which should always be used as a source of
symmetry information in preference to the above space-group names.
They are only intended as comments.
;
_shelx_estimated_absorpt_t_max 0.696
_shelx_estimated_absorpt_t_min 0.429
_olex2_refinement_description
;
1. Fixed Uiso
 At 1.2 times of:
  All C(H) groups, All C(H,H) groups, All N(H) groups
2. Shared sites
{C1, N1}
{C12, N2}
3. Uiso/Uaniso restraints and constraints
Uanis(C1) \\sim Ueq, Uanis(N1) \\sim Ueq: with sigma of 0.1 and sigma for
terminal atoms of 0.2
Uanis(C12) \\sim Ueq: with sigma of 0.1 and sigma for terminal atoms of 0.2
Uanis(C12) \\sim Ueq, Uanis(N2) \\sim Ueq: with sigma of 0.1 and sigma for
terminal atoms of 0.2
Uanis(C1) = Uanis(N1)
Uanis(C12) = Uanis(N2)
4. Others
 Fixed Sof: C1(0.5) H2A(0.5) H2B(0.5) H11A(0.5) H11(0.5) N1(0.5) C12(0.5)
 N2(0.5)
5.a Aromatic/amide H refined with riding coordinates:
 N4(H4), N6(H6), C2(H2A), C2(H2B), C3(H3), C4(H4A), C5(H5), C8(H8), C9(H9),
 C10(H10), C11(H11A), C11(H11), C13(H13), C14(H14), C15(H15), C16(H16),
 C17(H17), C18(H18)
;
_olex2_submission_special_instructions 'No special instructions were received'

loop_
_space_group_symop_operation_xyz
'x, y, z'
'-x, y, -z+1/2'
'x+1/2, y+1/2, z'
'-x+1/2, y+1/2, -z+1/2'
'-x, -y, -z'
'x, -y, z-1/2'
'-x+1/2, -y+1/2, -z'
'x+1/2, -y+1/2, z-1/2'

loop_
_atom_site_label
_atom_site_type_symbol
_atom_site_fract_x
_atom_site_fract_y
_atom_site_fract_z
_atom_site_U_iso_or_equiv
_atom_site_adp_type
_atom_site_occupancy
_atom_site_site_symmetry_order
_atom_site_calc_flag
_atom_site_refinement_flags_posn
_atom_site_refinement_flags_adp
_atom_site_refinement_flags_occupancy
_atom_site_disorder_assembly
_atom_site_disorder_group
Pt1 Pt 0.50093(2) 0.26689(2) 0.46066(2) 0.01272(5) Uani 1 1 d . . . . .
C1 C 0.4362(2) 0.2151(4) 0.51866(14) 0.0158(7) Uani 0.5 1 d . U P A 1
N3 N 0.5718(2) 0.3303(3) 0.40356(12) 0.0172(7) Uani 1 1 d . . . . .
N4 N 0.6406(2) 0.3401(4) 0.33602(14) 0.0271(8) Uani 1 1 d . . . . .
H4 H 0.6672 0.3123 0.3101 0.033 Uiso 1 1 calc R . . . .
N5 N 0.41338(19) 0.3703(3) 0.41923(12) 0.0158(7) Uani 1 1 d . . . . .
N6 N 0.3354(2) 0.4339(4) 0.35529(14) 0.0276(9) Uani 1 1 d . . . . .
H6 H 0.3093 0.4311 0.3257 0.033 Uiso 1 1 calc R . . . .
C2 C 0.3579(2) 0.2427(4) 0.52333(16) 0.0185(8) Uani 1 1 d . . . . .
H2A H 0.3288 0.2862 0.4958 0.022 Uiso 0.5 1 calc R . P A 1
H2B H 0.3288 0.2862 0.4958 0.022 Uiso 0.5 1 calc R . P A 2
C3 C 0.3206(2) 0.2086(4) 0.56704(16) 0.0192(8) Uani 1 1 d . . . . .
H3 H 0.2665 0.2279 0.5692 0.023 Uiso 1 1 calc R . . . .
C4 C 0.3626(2) 0.1458(4) 0.60788(15) 0.0202(9) Uani 1 1 d . . . . .
H4A H 0.3374 0.1226 0.6381 0.024 Uiso 1 1 calc R . . . .
C5 C 0.4410(2) 0.1176(4) 0.60406(15) 0.0189(8) Uani 1 1 d . . . . .
H5 H 0.4702 0.0757 0.6319 0.023 Uiso 1 1 calc R . . . .
C6 C 0.4776(2) 0.1503(4) 0.55966(15) 0.0157(8) Uani 1 1 d . . . . .
C7 C 0.5592(2) 0.1217(4) 0.55123(15) 0.0153(8) Uani 1 1 d . . . . .
C8 C 0.6116(2) 0.0551(4) 0.58604(15) 0.0188(8) Uani 1 1 d . . . . .
H8 H 0.5946 0.0250 0.6181 0.023 Uiso 1 1 calc R . . . .
C9 C 0.6883(3) 0.0327(4) 0.57399(17) 0.0228(9) Uani 1 1 d . . . . .
H9 H 0.7244 -0.0111 0.5978 0.027 Uiso 1 1 calc R . . . .
C10 C 0.7114(2) 0.0752(4) 0.52666(17) 0.0231(9) Uani 1 1 d . . . . .
H10 H 0.7635 0.0588 0.5174 0.028 Uiso 1 1 calc R . . . .
C11 C 0.6584(2) 0.1412(4) 0.49315(16) 0.0213(9) Uani 1 1 d . . . . .
H11A H 0.6749 0.1705 0.4609 0.026 Uiso 0.5 1 calc R . P A 2
H11 H 0.6749 0.1705 0.4609 0.026 Uiso 0.5 1 calc R . P A 1
C13 C 0.6070(3) 0.2539(4) 0.36852(17) 0.0239(9) Uani 1 1 d . . . . .
H13 H 0.6079 0.1518 0.3671 0.029 Uiso 1 1 calc R . . . .
C14 C 0.6269(3) 0.4791(5) 0.34961(17) 0.0260(10) Uani 1 1 d . . . . .
H14 H 0.6440 0.5635 0.3332 0.031 Uiso 1 1 calc R . . . .
C15 C 0.5841(3) 0.4727(4) 0.39117(16) 0.0231(9) Uani 1 1 d . . . . .
H15 H 0.5653 0.5533 0.4090 0.028 Uiso 1 1 calc R . . . .
C16 C 0.3842(3) 0.3330(5) 0.37363(16) 0.0228(9) Uani 1 1 d . . . . .
H16 H 0.3963 0.2466 0.3565 0.027 Uiso 1 1 calc R . . . .
C17 C 0.3326(3) 0.5426(5) 0.39002(18) 0.0270(10) Uani 1 1 d . . . . .
H17 H 0.3029 0.6287 0.3869 0.032 Uiso 1 1 calc R . . . .
C18 C 0.3812(3) 0.5023(4) 0.43000(17) 0.0219(9) Uani 1 1 d . . . . .
H18 H 0.3913 0.5561 0.4603 0.026 Uiso 1 1 calc R . . . .
S1 S 0.29807(6) 0.00695(11) 0.25810(4) 0.0208(2) Uani 1 1 d . . . . .
F1 F 0.3776(2) -0.2154(4) 0.22801(12) 0.0575(10) Uani 1 1 d . . . . .
F2 F 0.3455(2) -0.2249(3) 0.30578(12) 0.0543(10) Uani 1 1 d . . . . .
F3 F 0.43760(19) -0.0859(4) 0.28428(13) 0.0595(10) Uani 1 1 d . . . . .
O1 O 0.22594(19) -0.0701(4) 0.24785(12) 0.0325(8) Uani 1 1 d . . . . .
O2 O 0.30211(19) 0.0853(3) 0.30501(11) 0.0285(7) Uani 1 1 d . . . . .
O3 O 0.3254(2) 0.0791(3) 0.21419(12) 0.0345(8) Uani 1 1 d . . . . .
C19 C 0.3682(3) -0.1373(5) 0.26932(17) 0.0346(12) Uani 1 1 d . . . . .
N1 N 0.4362(2) 0.2151(4) 0.51866(14) 0.0158(7) Uani 0.5 1 d . U P A 2
C12 C 0.5832(2) 0.1658(3) 0.50485(13) 0.0137(7) Uani 0.5 1 d . U P A 2
N2 N 0.5832(2) 0.1658(3) 0.50485(13) 0.0137(7) Uani 0.5 1 d . U P A 1

loop_
_atom_site_aniso_label
_atom_site_aniso_U_11
_atom_site_aniso_U_22
_atom_site_aniso_U_33
_atom_site_aniso_U_23
_atom_site_aniso_U_13
_atom_site_aniso_U_12
Pt1 0.01659(9) 0.01175(7) 0.00978(8) -0.00025(5) 0.00028(5) 0.00042(5)
C1 0.0197(19) 0.0133(15) 0.0142(17) -0.0019(13) 0.0007(14) -0.0002(14)
N3 0.0211(18) 0.0162(15) 0.0145(17) -0.0002(13) 0.0026(14) 0.0028(13)
N4 0.036(2) 0.0235(18) 0.023(2) 0.0003(15) 0.0130(17) 0.0045(16)
N5 0.0203(18) 0.0167(15) 0.0105(16) 0.0037(12) 0.0012(13) -0.0020(13)
N6 0.024(2) 0.045(2) 0.0137(18) 0.0081(16) -0.0001(15) -0.0005(17)
C2 0.020(2) 0.0206(18) 0.015(2) 0.0005(15) -0.0021(16) -0.0030(15)
C3 0.015(2) 0.0236(19) 0.019(2) -0.0005(16) -0.0007(16) -0.0026(16)
C4 0.024(2) 0.026(2) 0.0104(19) -0.0006(16) 0.0041(17) -0.0043(17)
C5 0.023(2) 0.0194(18) 0.0142(19) 0.0022(15) -0.0027(16) -0.0030(16)
C6 0.019(2) 0.0123(16) 0.0157(19) -0.0011(14) 0.0001(16) -0.0025(14)
C7 0.019(2) 0.0112(16) 0.0151(19) -0.0026(14) -0.0017(16) -0.0010(14)
C8 0.024(2) 0.0186(18) 0.014(2) -0.0002(15) 0.0000(16) 0.0004(16)
C9 0.022(2) 0.0210(19) 0.025(2) -0.0011(17) -0.0051(18) 0.0045(16)
C10 0.019(2) 0.023(2) 0.028(2) -0.0032(17) 0.0043(18) 0.0032(16)
C11 0.025(2) 0.0207(18) 0.019(2) -0.0001(16) 0.0012(17) 0.0023(17)
C13 0.033(3) 0.0186(19) 0.021(2) -0.0021(16) 0.0073(19) 0.0040(17)
C14 0.033(3) 0.022(2) 0.024(2) 0.0046(17) 0.0089(19) 0.0001(18)
C15 0.029(2) 0.0178(18) 0.023(2) 0.0010(16) 0.0070(19) 0.0001(17)
C16 0.027(2) 0.027(2) 0.014(2) 0.0009(16) 0.0000(17) -0.0030(18)
C17 0.024(2) 0.029(2) 0.029(2) 0.0102(19) 0.0054(19) 0.0051(18)
C18 0.026(2) 0.0164(18) 0.023(2) -0.0015(16) 0.0043(18) -0.0018(16)
S1 0.0281(6) 0.0217(5) 0.0128(5) 0.0000(4) 0.0011(4) -0.0058(4)
F1 0.094(3) 0.0494(19) 0.0287(18) -0.0095(14) -0.0004(18) 0.0326(19)
F2 0.095(3) 0.0389(17) 0.0283(17) 0.0131(13) -0.0022(18) 0.0119(17)
F3 0.0328(19) 0.102(3) 0.043(2) -0.0057(19) -0.0043(15) 0.0136(19)
O1 0.0312(19) 0.0452(19) 0.0203(17) -0.0030(14) -0.0051(14) -0.0141(15)
O2 0.0377(19) 0.0315(16) 0.0161(15) -0.0077(13) -0.0009(14) -0.0057(14)
O3 0.055(2) 0.0282(16) 0.0213(17) 0.0060(13) 0.0114(16) -0.0038(15)
C19 0.048(3) 0.040(3) 0.015(2) -0.001(2) -0.002(2) 0.007(2)
N1 0.0197(19) 0.0133(15) 0.0142(17) -0.0019(13) 0.0007(14) -0.0002(14)
C12 0.0126(18) 0.0108(15) 0.0176(18) -0.0023(13) -0.0009(14) -0.0001(12)
N2 0.0126(18) 0.0108(15) 0.0176(18) -0.0023(13) -0.0009(14) -0.0001(12)

loop_
_atom_type_symbol
_atom_type_description
_atom_type_scat_dispersion_real
_atom_type_scat_dispersion_imag
_atom_type_scat_source
C C 0.0033 0.0016 'International Tables Vol C Tables 4.2.6.8 and 6.1.1.4'
H H 0.0000 0.0000 'International Tables Vol C Tables 4.2.6.8 and 6.1.1.4'
F F 0.0171 0.0103 'International Tables Vol C Tables 4.2.6.8 and 6.1.1.4'
N N 0.0061 0.0033 'International Tables Vol C Tables 4.2.6.8 and 6.1.1.4'
O O 0.0106 0.0060 'International Tables Vol C Tables 4.2.6.8 and 6.1.1.4'
Pt Pt -1.7033 8.3905 'International Tables Vol C Tables 4.2.6.8 and 6.1.1.4'
S S 0.1246 0.1234 'International Tables Vol C Tables 4.2.6.8 and 6.1.1.4'

loop_
_geom_angle_atom_site_label_1
_geom_angle_atom_site_label_2
_geom_angle_atom_site_label_3
_geom_angle
C1 Pt1 N3 176.28(13)
C1 Pt1 N5 95.77(14)
C1 Pt1 N2 81.06(14)
N5 Pt1 N3 85.40(13)
N1 Pt1 N3 176.28(13)
N1 Pt1 N5 95.77(14)
N1 Pt1 C12 81.06(14)
C12 Pt1 N3 97.71(13)
C12 Pt1 N5 176.72(13)
N2 Pt1 N3 97.71(13)
N2 Pt1 N5 176.72(13)
C2 C1 Pt1 127.4(3)
C2 C1 C6 117.9(4)
C6 C1 Pt1 114.6(3)
C13 N3 Pt1 131.0(3)
C13 N3 C15 105.4(3)
C15 N3 Pt1 123.2(3)
C13 N4 C14 108.4(4)
C16 N5 Pt1 126.4(3)
C16 N5 C18 106.4(3)
C18 N5 Pt1 126.6(3)
C16 N6 C17 108.7(4)
C1 C2 C3 121.7(4)
N1 C2 C3 121.7(4)
C2 C3 C4 119.9(4)
C5 C4 C3 119.3(4)
C4 C5 C6 120.3(4)
C1 C6 C7 114.5(3)
C5 C6 C1 120.8(4)
C5 C6 C7 124.7(4)
C5 C6 N1 120.8(4)
N1 C6 C7 114.5(3)
C8 C7 C6 124.9(4)
C12 C7 C6 114.6(3)
C12 C7 C8 120.4(4)
N2 C7 C6 114.6(3)
N2 C7 C8 120.4(4)
C9 C8 C7 120.1(4)
C8 C9 C10 118.9(4)
C11 C10 C9 119.6(4)
C12 C11 C10 122.0(4)
N2 C11 C10 122.0(4)
N4 C13 N3 110.7(4)
C15 C14 N4 106.2(4)
C14 C15 N3 109.3(4)
N5 C16 N6 110.3(4)
C18 C17 N6 105.9(4)
C17 C18 N5 108.7(4)
O1 S1 C19 102.6(2)
O2 S1 O1 114.6(2)
O2 S1 O3 117.05(19)
O2 S1 C19 103.4(2)
O3 S1 O1 113.1(2)
O3 S1 C19 103.6(2)
F1 C19 S1 112.2(3)
F1 C19 F2 108.1(4)
F2 C19 S1 110.7(4)
F3 C19 S1 111.1(4)
F3 C19 F1 107.3(4)
F3 C19 F2 107.3(4)
C2 N1 Pt1 127.4(3)
C2 N1 C6 117.9(4)
C6 N1 Pt1 114.6(3)
C7 C12 Pt1 114.9(3)
C11 C12 Pt1 126.2(3)
C11 C12 C7 118.8(3)
C7 N2 Pt1 114.9(3)
C11 N2 Pt1 126.2(3)
C11 N2 C7 118.8(3)

loop_
_geom_bond_atom_site_label_1
_geom_bond_atom_site_label_2
_geom_bond_distance
Pt1 C1 1.994(4)
Pt1 N3 2.068(3)
Pt1 N5 2.049(3)
Pt1 N1 1.994(4)
Pt1 C12 2.014(3)
Pt1 N2 2.014(3)
C1 C2 1.378(6)
C1 C6 1.398(5)
N3 C13 1.334(5)
N3 C15 1.382(5)
N4 C13 1.326(6)
N4 C14 1.365(5)
N5 C16 1.324(5)
N5 C18 1.381(5)
N6 C16 1.331(6)
N6 C17 1.366(6)
C2 C3 1.383(6)
C2 N1 1.378(6)
C3 C4 1.392(6)
C4 C5 1.378(6)
C5 C6 1.390(5)
C6 C7 1.453(5)
C6 N1 1.398(5)
C7 C8 1.395(5)
C7 C12 1.372(5)
C7 N2 1.372(5)
C8 C9 1.384(6)
C9 C10 1.386(6)
C10 C11 1.378(6)
C11 C12 1.361(5)
C11 N2 1.361(5)
C14 C15 1.352(6)
C17 C18 1.362(6)
S1 O1 1.442(3)
S1 O2 1.434(3)
S1 O3 1.437(3)
S1 C19 1.815(5)
F1 C19 1.326(6)
F2 C19 1.333(6)
F3 C19 1.324(6)
